data_4343785
loop_
_publ_author_name
'Krebs, B.'
'Mueller, A.'
'Beyer, H.H.'

_publ_section_title
;
 The crystal structure of rhenium(VII) oxide
;
_journal_name_full 'Inorganic Chemistry'
_journal_page_first 436
_journal_page_last 443
_journal_volume 8
_journal_year 1969
_chemical_formula_sum 'O7 Re2'
_chemical_name_systematic 'Re2 O7'
_space_group_IT_number 19
_symmetry_space_group_name_Hall 'P 2ac 2ab'
_symmetry_space_group_name_H-M 'P 21 21 21'
_cell_angle_alpha 90
_cell_angle_beta 90
_cell_angle_gamma 90
_cell_formula_units_Z 8
_cell_length_a 12.508
_cell_length_b 15.196
_cell_length_c 5.448
_cell_volume 1035.510
_citation_journal_id_ASTM INOCAJ
_cod_data_source_file Krebs_INOCAJ_1969_1307.cif
_cod_data_source_block O7Re2
_cod_original_cell_volume 1035.51
_cod_database_code 4343785

loop_
_symmetry_equiv_pos_as_xyz
x,y,z
-x+1/2,-y,z+1/2
x+1/2,-y+1/2,-z
-x,y+1/2,-z+1/2

loop_
_atom_site_label
_atom_site_type_symbol
_atom_site_fract_x
_atom_site_fract_y
_atom_site_fract_z
_atom_site_occupancy
_atom_site_U_iso_or_equiv
O9 O-2 0.6614 0.1378 0.231 1 0.0
Re2 Re+7 0.26741 0.36367 0.0629 1 0.0
O2 O-2 0.5837 0.3687 0.283 1 0.0
Re3 Re+7 0.52621 0.14267 0.3255 1 0.0
O5 O-2 0.4482 0.4747 0.519 1 0.0
O13 O-2 0.2628 0.0437 0.967 1 0.0
O4 O-2 0.5809 0.3822 0.766 1 0.0
O1 O-2 0.3753 0.3372 0.255 1 0.0
O14 O-2 0.2904 0.15 0.542 1 0.0
O8 O-2 0.3739 0.3375 0.762 1 0.0
O10 O-2 0.2478 0.2275 0.011 1 0.0
Re4 Re+7 0.21967 0.13646 0.808 1 0.0
O3 O-2 0.5006 0.2349 0.513 1 0.0
O7 O-2 0.448 0.1579 0.079 1 0.0
O12 O-2 0.2843 0.4727 0.017 1 0.0
O6 O-2 0.4853 0.0496 0.463 1 0.0
O11 O-2 0.1606 0.3641 0.25 1 0.0
Re1 Re+7 0.47488 0.3697 0.5656 1 0.0
